data_7243687
loop_
_publ_author_name
'Yuan, Guo-Jun'
'Zhou, Hong'
'Li, Li'
'Chen, Hong'
'Ren, Xiao-Ming'

_publ_section_title
;
 Supramolecular [Na(15-crown-5)]+ cations anchored to face-sharing
 octahedral lead bromide chains featuring a rotor-like one-dimensional
 perovskite with a reversible isostructural phase transition near room
 temperature
;
_journal_issue 44
_journal_name_full CrystEngComm
_journal_page_first 7787
_journal_page_last 7793
_journal_paper_doi 10.1039/D1CE01273H
_journal_volume 23
_journal_year 2021
_chemical_formula_moiety 'C10 H20 Br3 Na O5 Pb'
_chemical_formula_sum 'C10 H20 Br3 Na O5 Pb'
_chemical_formula_weight 690.17
_space_group_crystal_system orthorhombic
_space_group_IT_number 62
_space_group_name_Hall '-P 2ac 2n'
_space_group_name_H-M_alt 'P n m a'
_atom_sites_solution_hydrogens difmap
_audit_creation_method SHELXL-2018/3
_audit_update_record
;
2021-07-22 deposited with the CCDC.	2021-10-06 downloaded from the CCDC.
;
_cell_angle_alpha 90
_cell_angle_beta 90
_cell_angle_gamma 90
_cell_formula_units_Z 4
_cell_length_a 7.9192(3)
_cell_length_b 13.9256(6)
_cell_length_c 16.7036(8)
_cell_measurement_reflns_used 5718
_cell_measurement_temperature 330(2)
_cell_measurement_theta_max 27.36
_cell_measurement_theta_min 2.43
_cell_volume 1842.07(14)
_computing_cell_refinement 'Bruker SAINT'
_computing_data_collection 'Bruker APEX3'
_computing_data_reduction 'Bruker SAINT'
_computing_molecular_graphics 'Bruker SHELXTL'
_computing_publication_material 'Bruker SHELXTL'
_computing_structure_refinement 'SHELXL-2018/3 (Sheldrick, 2018)'
_computing_structure_solution 'SHELXT 2014/5 (Sheldrick, 2014)'
_diffrn_ambient_temperature 330(2)
_diffrn_detector_area_resol_mean 10.42
_diffrn_measured_fraction_theta_full 0.998
_diffrn_measured_fraction_theta_max 0.988
_diffrn_measurement_device_type 'Bruker D8 QUEST PHOTON 100'
_diffrn_measurement_method '\f and \w scans'
_diffrn_radiation_type MoK\a
_diffrn_radiation_wavelength 0.71073
_diffrn_reflns_av_R_equivalents 0.0608
_diffrn_reflns_av_unetI/netI 0.0409
_diffrn_reflns_Laue_measured_fraction_full 0.998
_diffrn_reflns_Laue_measured_fraction_max 0.988
_diffrn_reflns_limit_h_max 10
_diffrn_reflns_limit_h_min -10
_diffrn_reflns_limit_k_max 17
_diffrn_reflns_limit_k_min -17
_diffrn_reflns_limit_l_max 21
_diffrn_reflns_limit_l_min -21
_diffrn_reflns_number 17549
_diffrn_reflns_point_group_measured_fraction_full 0.998
_diffrn_reflns_point_group_measured_fraction_max 0.988
_diffrn_reflns_theta_full 25.242
_diffrn_reflns_theta_max 27.541
_diffrn_reflns_theta_min 2.439
_diffrn_source.source 'Ius 2.0'
_diffrn_source.type microfocus

_exptl_absorpt_coefficient_mu 15.701
_exptl_absorpt_correction_T_max 0.7456
_exptl_absorpt_correction_T_min 0.2833
_exptl_absorpt_correction_type multi-scan
_exptl_absorpt_process_details sadabs
_exptl_crystal_colour colourless
_exptl_crystal_density_diffrn 2.489
_exptl_crystal_description block
_exptl_crystal_F_000 1272
_exptl_crystal_size_max 0.110
_exptl_crystal_size_mid 0.110
_exptl_crystal_size_min 0.100
_refine_diff_density_max 1.003
_refine_diff_density_min -0.932
_refine_diff_density_rms 0.129
_refine_ls_extinction_coef 0.00133(10)
_refine_ls_extinction_expression Fc^*^=kFc[1+0.001xFc^2^\l^3^/sin(2\q)]^-1/4^
_refine_ls_extinction_method 'SHELXL-2018/3 (Sheldrick 2018)'
_refine_ls_goodness_of_fit_ref 1.038
_refine_ls_hydrogen_treatment constr
_refine_ls_matrix_type full
_refine_ls_number_parameters 158
_refine_ls_number_reflns 2186
_refine_ls_number_restraints 120
_refine_ls_restrained_S_all 1.065
_refine_ls_R_factor_all 0.0589
_refine_ls_R_factor_gt 0.0314
_refine_ls_shift/su_max 0.001
_refine_ls_shift/su_mean 0.000
_refine_ls_structure_factor_coef Fsqd
_refine_ls_weighting_details 'w=1/[\s^2^(Fo^2^)+(0.0177P)^2^+1.9963P] where P=(Fo^2^+2Fc^2^)/3'
_refine_ls_weighting_scheme calc
_refine_ls_wR_factor_gt 0.0518
_refine_ls_wR_factor_ref 0.0577
_reflns_Friedel_coverage 0.000
_reflns_number_gt 1540
_reflns_number_total 2186
_reflns_threshold_expression 'I > 2\s(I)'
_cod_data_source_file d1ce01273h2.cif
_cod_data_source_block 8
_cod_depositor_comments 'Adding full bibliography for 7243683--7243691.cif.'
_cod_database_code 7243687
_shelx_shelxl_version_number 2018/3
_shelx_space_group_comment
;
The symmetry employed for this shelxl refinement is uniquely defined
by the following loop, which should always be used as a source of
symmetry information in preference to the above space-group names.
They are only intended as comments.
;
_shelx_estimated_absorpt_t_min 0.277
_shelx_estimated_absorpt_t_max 0.303

loop_
_space_group_symop_operation_xyz
'x, y, z'
'-x+1/2, -y, z+1/2'
'-x, y+1/2, -z'
'x+1/2, -y+1/2, -z+1/2'
'-x, -y, -z'
'x-1/2, y, -z-1/2'
'x, -y-1/2, z'
'-x-1/2, y-1/2, z-1/2'

loop_
_atom_site_label
_atom_site_type_symbol
_atom_site_fract_x
_atom_site_fract_y
_atom_site_fract_z
_atom_site_U_iso_or_equiv
_atom_site_adp_type
_atom_site_occupancy
_atom_site_site_symmetry_order
_atom_site_calc_flag
_atom_site_refinement_flags_posn
_atom_site_refinement_flags_adp
_atom_site_refinement_flags_occupancy
_atom_site_disorder_assembly
_atom_site_disorder_group
Pb1 Pb 0.67044(3) 0.750000 0.74971(2) 0.03961(11) Uani 1 2 d S T P . .
Br1 Br 0.42815(6) 0.60491(3) 0.81360(3) 0.05283(17) Uani 1 1 d . . . . .
Br2 Br 0.42407(10) 0.750000 0.60738(5) 0.0574(2) Uani 1 2 d S T P . .
Na1 Na 0.5619(3) 0.750000 0.44417(17) 0.0503(7) Uani 1 2 d S T P . .
O1 O 0.4799(12) 0.6273(6) 0.3499(6) 0.086(3) Uani 0.5 1 d D U P . .
O2 O 0.3463(12) 0.8036(6) 0.3563(6) 0.079(3) Uani 0.5 1 d D U P . .
O3 O 0.5772(10) 0.9194(6) 0.4296(5) 0.066(2) Uani 0.5 1 d D U P . .
O4 O 0.8523(9) 0.7997(5) 0.4272(5) 0.061(2) Uani 0.5 1 d D U P . .
O5 O 0.7450(11) 0.6157(5) 0.4488(5) 0.068(2) Uani 0.5 1 d D U P . .
C1 C 0.3105(18) 0.6460(11) 0.3290(12) 0.093(6) Uani 0.5 1 d D U P . .
H1A H 0.280942 0.602178 0.286583 0.112 Uiso 0.5 1 d R U P . .
H1B H 0.237872 0.633448 0.374094 0.112 Uiso 0.5 1 d R U P . .
C2 C 0.2899(13) 0.750000 0.2946(7) 0.086(3) Uani 1 2 d DS TU P . .
H2A H 0.353442 0.761170 0.246349 0.103 Uiso 0.5 1 d R U P . .
H2B H 0.172641 0.762560 0.283789 0.103 Uiso 0.5 1 d R U P . .
C3 C 0.370(2) 0.8972(8) 0.3264(9) 0.077(4) Uani 0.5 1 d D U P . .
H3A H 0.269196 0.923768 0.302817 0.092 Uiso 0.5 1 d R U P . .
H3B H 0.455696 0.893948 0.285687 0.092 Uiso 0.5 1 d R U P . .
C4 C 0.4351(17) 0.9592(11) 0.3903(10) 0.074(4) Uani 0.5 1 d D U P . .
H4A H 0.465549 1.021816 0.370610 0.089 Uiso 0.5 1 d R U P . .
H4B H 0.345340 0.966695 0.428680 0.089 Uiso 0.5 1 d R U P . .
C5 C 0.7379(19) 0.9541(17) 0.4072(19) 0.088(8) Uani 0.5 1 d D U P . .
H5A H 0.745263 1.021290 0.420464 0.106 Uiso 0.5 1 d R U P . .
H5B H 0.749963 0.947309 0.350013 0.106 Uiso 0.5 1 d R U P . .
C6 C 0.8695(18) 0.8983(8) 0.4492(10) 0.063(4) Uani 0.5 1 d D U P . .
H6A H 0.978903 0.922242 0.434048 0.075 Uiso 0.5 1 d R U P . .
H6B H 0.857274 0.905111 0.506377 0.075 Uiso 0.5 1 d R U P . .
C7 C 0.9427(12) 0.750000 0.4807(7) 0.092(3) Uani 1 2 d DS TU P . .
H7A H 0.905608 0.759500 0.535069 0.110 Uiso 0.5 1 d R U P . .
H7B H 1.060177 0.766940 0.476865 0.110 Uiso 0.5 1 d R U P . .
C8 C 0.9179(17) 0.6438(10) 0.4500(12) 0.087(5) Uani 0.5 1 d D U P . .
H8A H 0.974025 0.601360 0.486937 0.104 Uiso 0.5 1 d R U P . .
H8B H 0.967887 0.635101 0.397866 0.104 Uiso 0.5 1 d R U P . .
C9 C 0.698(2) 0.5362(14) 0.4009(15) 0.061(5) Uani 0.5 1 d D U P . .
H9A H 0.727475 0.477333 0.427736 0.074 Uiso 0.5 1 d R U P . .
H9B H 0.759947 0.539253 0.351354 0.074 Uiso 0.5 1 d R U P . .
C10 C 0.5137(19) 0.5385(11) 0.3847(13) 0.086(6) Uani 0.5 1 d D U P . .
H10A H 0.493588 0.488986 0.345566 0.103 Uiso 0.5 1 d R U P . .
H10B H 0.445838 0.525114 0.431306 0.103 Uiso 0.5 1 d R U P . .

loop_
_atom_site_aniso_label
_atom_site_aniso_U_11
_atom_site_aniso_U_22
_atom_site_aniso_U_33
_atom_site_aniso_U_23
_atom_site_aniso_U_13
_atom_site_aniso_U_12
Pb1 0.03643(15) 0.03778(16) 0.04463(19) 0.000 0.00290(12) 0.000
Br1 0.0568(3) 0.0410(3) 0.0608(4) 0.0129(2) 0.0007(3) -0.0006(2)
Br2 0.0707(5) 0.0656(5) 0.0360(5) 0.000 0.0046(4) 0.000
Na1 0.0631(17) 0.0410(14) 0.0467(19) 0.000 0.0022(14) 0.000
O1 0.102(6) 0.067(5) 0.090(6) 0.001(5) -0.006(5) -0.006(5)
O2 0.088(6) 0.062(5) 0.086(6) 0.009(5) -0.024(5) 0.002(4)
O3 0.067(5) 0.061(4) 0.069(5) 0.011(4) -0.012(4) -0.011(4)
O4 0.065(4) 0.060(4) 0.059(5) -0.002(4) -0.008(4) -0.003(4)
O5 0.083(5) 0.056(4) 0.065(5) -0.004(4) 0.016(5) 0.009(5)
C1 0.081(9) 0.095(9) 0.104(10) -0.017(8) -0.017(7) -0.010(8)
C2 0.081(5) 0.097(6) 0.081(6) 0.000 -0.021(5) 0.000
C3 0.074(8) 0.064(7) 0.092(9) 0.012(7) -0.018(7) 0.020(6)
C4 0.080(8) 0.061(7) 0.082(8) -0.002(6) -0.002(7) 0.012(7)
C5 0.103(11) 0.075(11) 0.087(11) -0.011(8) 0.013(8) -0.005(8)
C6 0.063(7) 0.057(7) 0.068(8) 0.000(6) -0.012(6) -0.015(6)
C7 0.079(6) 0.115(7) 0.082(7) 0.000 -0.016(5) 0.000
C8 0.080(8) 0.087(9) 0.094(9) 0.011(8) -0.014(7) 0.015(7)
C9 0.083(8) 0.045(7) 0.056(9) -0.006(6) 0.020(7) 0.019(6)
C10 0.099(9) 0.058(8) 0.100(10) -0.004(7) 0.006(8) -0.001(7)

loop_
_atom_type_symbol
_atom_type_description
_atom_type_scat_dispersion_real
_atom_type_scat_dispersion_imag
_atom_type_scat_source
C C 0.0033 0.0016 'International Tables Vol C Tables 4.2.6.8 and 6.1.1.4'
H H 0.0000 0.0000 'International Tables Vol C Tables 4.2.6.8 and 6.1.1.4'
O O 0.0106 0.0060 'International Tables Vol C Tables 4.2.6.8 and 6.1.1.4'
Pb Pb -3.3944 10.1111 'International Tables Vol C Tables 4.2.6.8 and 6.1.1.4'
Br Br -0.2901 2.4595 'International Tables Vol C Tables 4.2.6.8 and 6.1.1.4'
Na Na 0.0362 0.0249 'International Tables Vol C Tables 4.2.6.8 and 6.1.1.4'

loop_
_geom_angle_atom_site_label_1
_geom_angle_atom_site_label_2
_geom_angle_atom_site_label_3
_geom_angle
_geom_angle_site_symmetry_1
_geom_angle_site_symmetry_3
_geom_angle_publ_flag
Br1 Pb1 Br1 85.24(2) . 7_575 ?
Br1 Pb1 Br1 178.187(16) . 4_566 ?
Br1 Pb1 Br1 96.049(16) 7_575 4_566 ?
Br1 Pb1 Br1 96.048(16) . 6_657 ?
Br1 Pb1 Br1 178.188(16) 7_575 6_657 ?
Br1 Pb1 Br1 82.63(2) 4_566 6_657 ?
Br1 Pb1 Br2 82.446(16) . . ?
Br1 Pb1 Br2 82.446(16) 7_575 . ?
Br1 Pb1 Br2 98.970(17) 4_566 . ?
Br1 Pb1 Br2 98.970(17) 6_657 . ?
Br1 Pb1 Br2 98.067(17) . 6_657 ?
Br1 Pb1 Br2 98.068(17) 7_575 6_657 ?
Br1 Pb1 Br2 80.507(16) 4_566 6_657 ?
Br1 Pb1 Br2 80.507(16) 6_657 6_657 ?
Br2 Pb1 Br2 179.30(2) . 6_657 ?
Pb1 Br1 Pb1 81.846(12) . 6_557 ?
Na1 Br2 Pb1 118.81(6) . . ?
Na1 Br2 Pb1 161.74(6) . 6_557 ?
Pb1 Br2 Pb1 79.452(19) . 6_557 ?
O5 Na1 O5 104.4(4) 7_575 . ?
O5 Na1 O2 102.3(3) 7_575 . ?
O5 Na1 O2 135.2(3) . . ?
O5 Na1 O2 135.2(3) 7_575 7_575 ?
O5 Na1 O2 102.3(3) . 7_575 ?
O2 Na1 O2 36.7(4) . 7_575 ?
O5 Na1 O3 35.6(3) 7_575 . ?
O5 Na1 O3 139.2(3) . . ?
O2 Na1 O3 70.2(3) . . ?
O2 Na1 O3 106.6(3) 7_575 . ?
O5 Na1 O3 139.2(3) 7_575 7_575 ?
O5 Na1 O3 35.6(3) . 7_575 ?
O2 Na1 O3 106.6(3) . 7_575 ?
O2 Na1 O3 70.2(3) 7_575 7_575 ?
O3 Na1 O3 166.9(4) . 7_575 ?
O5 Na1 O1 138.2(3) 7_575 . ?
O5 Na1 O1 68.1(3) . . ?
O2 Na1 O1 68.0(3) . . ?
O2 Na1 O1 34.9(3) 7_575 . ?
O3 Na1 O1 130.6(3) . . ?
O3 Na1 O1 40.8(3) 7_575 . ?
O5 Na1 O1 68.1(3) 7_575 7_575 ?
O5 Na1 O1 138.2(3) . 7_575 ?
O2 Na1 O1 34.9(3) . 7_575 ?
O2 Na1 O1 68.0(3) 7_575 7_575 ?
O3 Na1 O1 40.8(3) . 7_575 ?
O3 Na1 O1 130.6(3) 7_575 7_575 ?
O1 Na1 O1 90.2(4) . 7_575 ?
O5 Na1 O4 36.4(3) 7_575 . ?
O5 Na1 O4 69.4(3) . . ?
O2 Na1 O4 121.5(3) . . ?
O2 Na1 O4 134.6(3) 7_575 . ?
O3 Na1 O4 69.8(3) . . ?
O3 Na1 O4 102.9(3) 7_575 . ?
O1 Na1 O4 112.5(3) . . ?
O1 Na1 O4 88.7(3) 7_575 . ?
O5 Na1 O4 69.4(3) 7_575 7_575 ?
O5 Na1 O4 36.4(3) . 7_575 ?
O2 Na1 O4 134.6(3) . 7_575 ?
O2 Na1 O4 121.5(3) 7_575 7_575 ?
O3 Na1 O4 102.9(3) . 7_575 ?
O3 Na1 O4 69.8(3) 7_575 7_575 ?
O1 Na1 O4 88.7(3) . 7_575 ?
O1 Na1 O4 112.5(3) 7_575 7_575 ?
O4 Na1 O4 33.2(4) . 7_575 ?
O5 Na1 Br2 101.4(2) 7_575 . ?
O5 Na1 Br2 101.4(2) . . ?
O2 Na1 Br2 107.9(3) . . ?
O2 Na1 Br2 107.9(3) 7_575 . ?
O3 Na1 Br2 96.6(2) . . ?
O3 Na1 Br2 96.6(2) 7_575 . ?
O1 Na1 Br2 120.4(2) . . ?
O1 Na1 Br2 120.4(2) 7_575 . ?
O4 Na1 Br2 117.5(2) . . ?
O4 Na1 Br2 117.5(2) 7_575 . ?
O5 Na1 C7 52.6(2) 7_575 . ?
O5 Na1 C7 52.7(2) . . ?
O2 Na1 C7 145.9(3) . . ?
O2 Na1 C7 145.9(3) 7_575 . ?
O3 Na1 C7 88.3(2) . . ?
O3 Na1 C7 88.3(2) 7_575 . ?
O1 Na1 C7 113.1(3) . . ?
O1 Na1 C7 113.1(3) 7_575 . ?
O4 Na1 C7 24.6(2) . . ?
O4 Na1 C7 24.6(2) 7_575 . ?
Br2 Na1 C7 100.4(2) . . ?
C3 O1 C10 91.6(12) 7_575 . ?
C3 O1 C1 31.7(9) 7_575 . ?
C10 O1 C1 116.7(11) . . ?
C3 O1 C4 71.7(10) 7_575 7_575 ?
C10 O1 C4 25.8(9) . 7_575 ?
C1 O1 C4 92.1(10) . 7_575 ?
C3 O1 O2 67.7(9) 7_575 7_575 ?
C10 O1 O2 134.9(11) . 7_575 ?
C1 O1 O2 36.2(7) . 7_575 ?
C4 O1 O2 110.3(10) 7_575 7_575 ?
C3 O1 O3 125.0(12) 7_575 7_575 ?
C10 O1 O3 39.9(8) . 7_575 ?
C1 O1 O3 135.0(11) . 7_575 ?
C4 O1 O3 53.7(7) 7_575 7_575 ?
O2 O1 O3 122.8(8) 7_575 7_575 ?
C3 O1 Na1 136.1(11) 7_575 . ?
C10 O1 Na1 107.7(10) . . ?
C1 O1 Na1 106.6(10) . . ?
C4 O1 Na1 110.8(9) 7_575 . ?
O2 O1 Na1 71.0(5) 7_575 . ?
O3 O1 Na1 68.4(5) 7_575 . ?
C1 O2 C2 86.5(13) 7_575 . ?
C1 O2 C3 28.9(11) 7_575 . ?
C2 O2 C3 106.5(9) . . ?
C1 O2 O1 70.5(11) 7_575 7_575 ?
C2 O2 O1 123.9(10) . 7_575 ?
C3 O2 O1 41.9(7) . 7_575 ?
C1 O2 O2 142.5(12) 7_575 7_575 ?
C2 O2 O2 56.4(5) . 7_575 ?
C3 O2 O2 157.7(8) . 7_575 ?
O1 O2 O2 132.1(5) 7_575 7_575 ?
C1 O2 Na1 143.2(12) 7_575 . ?
C2 O2 Na1 122.5(6) . . ?
C3 O2 Na1 114.6(8) . . ?
O1 O2 Na1 74.1(6) 7_575 . ?
O2 O2 Na1 71.6(2) 7_575 . ?
C10 O3 C9 79.5(12) 7_575 7_575 ?
C10 O3 C5 92.9(13) 7_575 . ?
C9 O3 C5 13.7(12) 7_575 . ?
C10 O3 C4 24.8(14) 7_575 . ?
C9 O3 C4 103.8(11) 7_575 . ?
C5 O3 C4 117.4(12) . . ?
C10 O3 O5 139.9(13) 7_575 7_575 ?
C9 O3 O5 63.0(8) 7_575 7_575 ?
C5 O3 O5 49.4(8) . 7_575 ?
C4 O3 O5 164.1(10) . 7_575 ?
C10 O3 O1 56.0(9) 7_575 7_575 ?
C9 O3 O1 104.0(14) 7_575 7_575 ?
C5 O3 O1 109.7(15) . 7_575 ?
C4 O3 O1 54.3(7) . 7_575 ?
O5 O3 O1 117.8(7) 7_575 7_575 ?
C10 O3 Na1 126.0(10) 7_575 . ?
C9 O3 Na1 125.2(11) 7_575 . ?
C5 O3 Na1 114.4(11) . . ?
C4 O3 Na1 113.3(7) . . ?
O5 O3 Na1 71.9(5) 7_575 . ?
O1 O3 Na1 70.8(4) 7_575 . ?
C10 O3 H10B 46.8(7) 7_575 7_575 ?
C9 O3 H10B 109.3(12) 7_575 7_575 ?
C5 O3 H10B 121.7(13) . 7_575 ?
C4 O3 H10B 30.6(13) . 7_575 ?
O5 O3 H10B 158.5(10) 7_575 7_575 ?
O1 O3 H10B 83.1(9) 7_575 7_575 ?
Na1 O3 H10B 123.3(9) . 7_575 ?
C8 O4 C7 82.9(10) 7_575 . ?
C8 O4 O4 140.7(9) 7_575 7_575 ?
C7 O4 O4 58.8(4) . 7_575 ?
C8 O4 C6 27.2(9) 7_575 . ?
C7 O4 C6 106.0(8) . . ?
O4 O4 C6 164.1(7) 7_575 . ?
C8 O4 O5 65.9(8) 7_575 7_575 ?
C7 O4 O5 123.4(8) . 7_575 ?
O4 O4 O5 141.9(4) 7_575 7_575 ?
C6 O4 O5 40.1(6) . 7_575 ?
C8 O4 Na1 131.6(11) 7_575 . ?
C7 O4 Na1 106.5(6) . . ?
O4 O4 Na1 73.38(18) 7_575 . ?
C6 O4 Na1 109.6(7) . . ?
O5 O4 Na1 69.9(5) 7_575 . ?
C6 O5 C5 83.8(11) 7_575 7_575 ?
C6 O5 C9 96.3(11) 7_575 . ?
C5 O5 C9 12.6(12) 7_575 . ?
C6 O5 C8 27.1(8) 7_575 . ?
C5 O5 C8 106.0(12) 7_575 . ?
C9 O5 C8 118.4(11) . . ?
C6 O5 O3 146.5(10) 7_575 7_575 ?
C5 O5 O3 63.6(8) 7_575 7_575 ?
C9 O5 O3 51.0(8) . 7_575 ?
C8 O5 O3 167.3(10) . 7_575 ?
C6 O5 O4 66.3(8) 7_575 7_575 ?
C5 O5 O4 121.7(16) 7_575 7_575 ?
C9 O5 O4 129.0(13) . 7_575 ?
C8 O5 O4 40.6(7) . 7_575 ?
O3 O5 O4 137.0(8) 7_575 7_575 ?
C6 O5 Na1 138.9(9) 7_575 . ?
C5 O5 Na1 126.4(13) 7_575 . ?
C9 O5 Na1 116.0(9) . . ?
C8 O5 Na1 111.8(7) . . ?
O3 O5 Na1 72.5(5) 7_575 . ?
O4 O5 Na1 73.6(4) 7_575 . ?
C3 C1 O2 117(2) 7_575 7_575 ?
C3 C1 O1 44.3(14) 7_575 . ?
O2 C1 O1 73.3(12) 7_575 . ?
C3 C1 C2 140(3) 7_575 . ?
O2 C1 C2 59.2(11) 7_575 . ?
O1 C1 C2 111.1(11) . . ?
C3 C1 C4 33.6(19) 7_575 7_575 ?
O2 C1 C4 98.9(14) 7_575 7_575 ?
O1 C1 C4 44.3(6) . 7_575 ?
C2 C1 C4 153.8(11) . 7_575 ?
C3 C1 Na1 90.5(18) 7_575 . ?
O2 C1 Na1 27.1(9) 7_575 . ?
O1 C1 Na1 47.7(7) . . ?
C2 C1 Na1 82.1(8) . . ?
C4 C1 Na1 73.5(6) 7_575 . ?
C3 C1 H1A 67.0 7_575 . ?
O2 C1 H1A 163.7 7_575 . ?
O1 C1 H1A 107.2 . . ?
C2 C1 H1A 106.9 . . ?
C4 C1 H1A 91.9 7_575 . ?
Na1 C1 H1A 154.3 . . ?
C3 C1 H1B 105.6 7_575 . ?
O2 C1 H1B 86.1 7_575 . ?
O1 C1 H1B 110.0 . . ?
C2 C1 H1B 113.0 . . ?
C4 C1 H1B 76.5 7_575 . ?
Na1 C1 H1B 89.0 . . ?
H1A C1 H1B 108.4 . . ?
O2 C2 O2 67.3(9) . 7_575 ?
O2 C2 C1 34.3(7) . 7_575 ?
O2 C2 C1 101.4(11) 7_575 7_575 ?
O2 C2 C1 101.4(11) . . ?
O2 C2 C1 34.3(7) 7_575 . ?
C1 C2 C1 135.2(17) 7_575 . ?
O2 C2 H2A 112.1 . . ?
O2 C2 H2A 123.8 7_575 . ?
C1 C2 H2A 95.9 7_575 . ?
C1 C2 H2A 113.7 . . ?
O2 C2 H2B 111.3 . . ?
O2 C2 H2B 124.4 7_575 . ?
C1 C2 H2B 90.1 7_575 . ?
C1 C2 H2B 109.7 . . ?
H2A C2 H2B 108.5 . . ?
O2 C2 H2A 123.8(6) . 7_575 ?
O2 C2 H2A 112.1(6) 7_575 7_575 ?
C1 C2 H2A 113.7(9) 7_575 7_575 ?
C1 C2 H2A 95.9(9) . 7_575 ?
H2A C2 H2A 18.6 . 7_575 ?
H2B C2 H2A 112.1 . 7_575 ?
O2 C2 H2B 124.4(6) . 7_575 ?
O2 C2 H2B 111.3(6) 7_575 7_575 ?
C1 C2 H2B 109.7(6) 7_575 7_575 ?
C1 C2 H2B 90.1(6) . 7_575 ?
H2A C2 H2B 112.1 . 7_575 ?
H2B C2 H2B 21.0 . 7_575 ?
H2A C2 H2B 108.5 7_575 7_575 ?
C1 C3 O1 104.0(19) 7_575 7_575 ?
C1 C3 O2 34.0(15) 7_575 . ?
O1 C3 O2 70.5(9) 7_575 . ?
C1 C3 C4 130(3) 7_575 . ?
O1 C3 C4 67.2(11) 7_575 . ?
O2 C3 C4 109.4(12) . . ?
C1 C3 C10 141(3) 7_575 7_575 ?
O1 C3 C10 52.8(9) 7_575 7_575 ?
O2 C3 C10 111.3(12) . 7_575 ?
C4 C3 C10 20.3(9) . 7_575 ?
C1 C3 H3A 79.5 7_575 . ?
O1 C3 H3A 176.4 7_575 . ?
O2 C3 H3A 113.1 . . ?
C4 C3 H3A 111.3 . . ?
C10 C3 H3A 124.8 7_575 . ?
C1 C3 H3B 116.0 7_575 . ?
O1 C3 H3B 69.5 7_575 . ?
O2 C3 H3B 107.5 . . ?
C4 C3 H3B 107.0 . . ?
C10 C3 H3B 87.5 7_575 . ?
H3A C3 H3B 108.3 . . ?
C1 C3 H1A 66.4(15) 7_575 7_575 ?
O1 C3 H1A 153(2) 7_575 7_575 ?
O2 C3 H1A 99.0(11) . 7_575 ?
C4 C3 H1A 138.7(18) . 7_575 ?
C10 C3 H1A 148.5(15) 7_575 7_575 ?
H3A C3 H1A 27.6 . 7_575 ?
H3B C3 H1A 91.6 . 7_575 ?
C10 C4 O3 46(3) 7_575 . ?
C10 C4 O1 74(2) 7_575 7_575 ?
O3 C4 O1 72.0(8) . 7_575 ?
C10 C4 C3 106(3) 7_575 . ?
O3 C4 C3 112.8(11) . . ?
O1 C4 C3 41.1(7) 7_575 . ?
C10 C4 C1 116(3) 7_575 7_575 ?
O3 C4 C1 109.7(10) . 7_575 ?
O1 C4 C1 43.7(7) 7_575 7_575 ?
C3 C4 C1 16.7(9) . 7_575 ?
C10 C4 H4A 69.8 7_575 . ?
O3 C4 H4A 108.3 . . ?
O1 C4 H4A 122.7 7_575 . ?
C3 C4 H4A 111.9 . . ?
C1 C4 H4A 126.8 7_575 . ?
C10 C4 H4B 145.3 7_575 . ?
O3 C4 H4B 108.7 . . ?
O1 C4 H4B 126.3 7_575 . ?
C3 C4 H4B 106.7 . . ?
C1 C4 H4B 93.1 7_575 . ?
H4A C4 H4B 108.3 . . ?
C10 C4 H10B 91(3) 7_575 7_575 ?
O3 C4 H10B 65.6(17) . 7_575 ?
O1 C4 H10B 132(3) 7_575 7_575 ?
C3 C4 H10B 155(3) . 7_575 ?
C1 C4 H10B 138(3) 7_575 7_575 ?
H4A C4 H10B 91.1 . 7_575 ?
H4B C4 H10B 54.8 . 7_575 ?
C9 C5 O5 121(5) 7_575 7_575 ?
C9 C5 O3 54(4) 7_575 . ?
O5 C5 O3 67.0(11) 7_575 . ?
C9 C5 C6 163(6) 7_575 . ?
O5 C5 C6 42.6(8) 7_575 . ?
O3 C5 C6 109.3(15) . . ?
C9 C5 C10 20(5) 7_575 7_575 ?
O5 C5 C10 102.2(13) 7_575 7_575 ?
O3 C5 C10 36.3(8) . 7_575 ?
C6 C5 C10 144.8(15) . 7_575 ?
C9 C5 H5A 75.9 7_575 . ?
O5 C5 H5A 130.7 7_575 . ?
O3 C5 H5A 109.0 . . ?
C6 C5 H5A 111.0 . . ?
C10 C5 H5A 93.0 7_575 . ?
C9 C5 H5B 80.6 7_575 . ?
O5 C5 H5B 119.4 7_575 . ?
O3 C5 H5B 108.6 . . ?
C6 C5 H5B 110.4 . . ?
C10 C5 H5B 84.2 7_575 . ?
H5A C5 H5B 108.5 . . ?
C9 C5 H9A 71(8) 7_575 7_575 ?
O5 C5 H9A 125(4) 7_575 7_575 ?
O3 C5 H9A 99(2) . 7_575 ?
C6 C5 H9A 113(3) . 7_575 ?
C10 C5 H9A 86.4(15) 7_575 7_575 ?
H5A C5 H9A 10.4 . 7_575 ?
H5B C5 H9A 115.7 . 7_575 ?
C9 C5 H9B 81(8) 7_575 7_575 ?
O5 C5 H9B 130(4) 7_575 7_575 ?
O3 C5 H9B 117(3) . 7_575 ?
C6 C5 H9B 113(3) . 7_575 ?
C10 C5 H9B 88(2) 7_575 7_575 ?
H5A C5 H9B 96.9 . 7_575 ?
H5B C5 H9B 12.2 . 7_575 ?
H9A C5 H9B 104.7 7_575 7_575 ?
C8 C6 O5 112(2) 7_575 7_575 ?
C8 C6 O4 41.6(16) 7_575 . ?
O5 C6 O4 73.6(9) 7_575 . ?
C8 C6 C5 147(3) 7_575 . ?
O5 C6 C5 53.6(10) 7_575 . ?
O4 C6 C5 108.4(14) . . ?
C8 C6 C9 147(3) 7_575 7_575 ?
O5 C6 C9 50.5(8) 7_575 7_575 ?
O4 C6 C9 107.2(11) . 7_575 ?
C5 C6 C9 3.3(12) . 7_575 ?
C8 C6 H6A 78.6 7_575 . ?
O5 C6 H6A 161.6 7_575 . ?
O4 C6 H6A 110.6 . . ?
C5 C6 H6A 109.1 . . ?
C9 C6 H6A 112.4 7_575 . ?
C8 C6 H6B 96.8 7_575 . ?
O5 C6 H6B 85.8 7_575 . ?
O4 C6 H6B 109.8 . . ?
C5 C6 H6B 110.3 . . ?
C9 C6 H6B 108.3 7_575 . ?
H6A C6 H6B 108.5 . . ?
O4 C7 O4 62.3(8) . 7_575 ?
O4 C7 C8 101.6(10) . . ?
O4 C7 C8 39.8(6) 7_575 . ?
O4 C7 C8 39.8(6) . 7_575 ?
O4 C7 C8 101.6(10) 7_575 7_575 ?
C8 C7 C8 139.3(17) . 7_575 ?
O4 C7 Na1 48.9(5) . . ?
O4 C7 Na1 48.9(5) 7_575 . ?
C8 C7 Na1 79.3(6) . . ?
C8 C7 Na1 79.3(6) 7_575 . ?
O4 C7 H7A 113.3 . . ?
O4 C7 H7A 122.5 7_575 . ?
C8 C7 H7A 113.4 . . ?
C8 C7 H7A 98.0 7_575 . ?
Na1 C7 H7A 83.6 . . ?
O4 C7 H7B 110.3 . . ?
O4 C7 H7B 126.9 7_575 . ?
C8 C7 H7B 109.2 . . ?
C8 C7 H7B 82.5 7_575 . ?
Na1 C7 H7B 159.2 . . ?
H7A C7 H7B 108.8 . . ?
O4 C7 H7A 122.5(6) . 7_575 ?
O4 C7 H7A 113.3(6) 7_575 7_575 ?
C8 C7 H7A 98.0(9) . 7_575 ?
C8 C7 H7A 113.4(8) 7_575 7_575 ?
Na1 C7 H7A 83.6(2) . 7_575 ?
H7A C7 H7A 15.8 . 7_575 ?
H7B C7 H7A 113.0 . 7_575 ?
O4 C7 H7B 126.9(6) . 7_575 ?
O4 C7 H7B 110.3(5) 7_575 7_575 ?
C8 C7 H7B 82.5(6) . 7_575 ?
C8 C7 H7B 109.2(6) 7_575 7_575 ?
Na1 C7 H7B 159.23(16) . 7_575 ?
H7A C7 H7B 113.0 . 7_575 ?
H7B C7 H7B 28.4 . 7_575 ?
H7A C7 H7B 108.8 7_575 7_575 ?
C6 C8 O4 111(2) 7_575 7_575 ?
C6 C8 O5 40.9(15) 7_575 . ?
O4 C8 O5 73.5(10) 7_575 . ?
C6 C8 C7 149(3) 7_575 . ?
O4 C8 C7 57.3(8) 7_575 . ?
O5 C8 C7 112.5(11) . . ?
C6 C8 H8A 75.5 7_575 . ?
O4 C8 H8A 161.9 7_575 . ?
O5 C8 H8A 106.5 . . ?
C7 C8 H8A 108.1 . . ?
C6 C8 H8B 95.9 7_575 . ?
O4 C8 H8B 88.3 7_575 . ?
O5 C8 H8B 110.3 . . ?
C7 C8 H8B 111.1 . . ?
H8A C8 H8B 108.2 . . ?
C5 C9 O3 112(5) 7_575 7_575 ?
C5 C9 O5 46(5) 7_575 . ?
O3 C9 O5 66.0(8) 7_575 . ?
C5 C9 C10 156(6) 7_575 . ?
O3 C9 C10 45.5(10) 7_575 . ?
O5 C9 C10 110.2(13) . . ?
C5 C9 C6 14(5) 7_575 7_575 ?
O3 C9 C6 98.9(11) 7_575 7_575 ?
O5 C9 C6 33.2(6) . 7_575 ?
C10 C9 C6 143.3(13) . 7_575 ?
C5 C9 H9A 88.2 7_575 . ?
O3 C9 H9A 115.7 7_575 . ?
O5 C9 H9A 109.8 . . ?
C10 C9 H9A 110.1 . . ?
C6 C9 H9A 92.2 7_575 . ?
C5 C9 H9B 77.5 7_575 . ?
O3 C9 H9B 134.9 7_575 . ?
O5 C9 H9B 108.4 . . ?
C10 C9 H9B 110.1 . . ?
C6 C9 H9B 88.7 7_575 . ?
H9A C9 H9B 108.2 . . ?
C5 C9 H5A 82(7) 7_575 7_575 ?
O3 C9 H5A 127(4) 7_575 7_575 ?
O5 C9 H5A 111(3) . 7_575 ?
C10 C9 H5A 118(3) . 7_575 ?
C6 C9 H5A 88.5(18) 7_575 7_575 ?
H9A C9 H5A 11.2 . 7_575 ?
H9B C9 H5A 97.6 . 7_575 ?
C5 C9 H5B 78(9) 7_575 7_575 ?
O3 C9 H5B 123(3) 7_575 7_575 ?
O5 C9 H5B 101(2) . 7_575 ?
C10 C9 H5B 105(3) . 7_575 ?
C6 C9 H5B 87.2(16) 7_575 7_575 ?
H9A C9 H5B 120.3 . 7_575 ?
H9B C9 H5B 12.1 . 7_575 ?
H5A C9 H5B 109.6 7_575 7_575 ?
C4 C10 O3 109(4) 7_575 7_575 ?
C4 C10 O1 80(2) 7_575 . ?
O3 C10 O1 84.1(12) 7_575 . ?
C4 C10 C9 161(4) 7_575 . ?
O3 C10 C9 54.9(10) 7_575 . ?
O1 C10 C9 106.5(15) . . ?
C4 C10 C3 54(2) 7_575 7_575 ?
O3 C10 C3 114.5(13) 7_575 7_575 ?
O1 C10 C3 35.5(6) . 7_575 ?
C9 C10 C3 139.0(16) . 7_575 ?
C4 C10 C5 159(4) 7_575 7_575 ?
O3 C10 C5 50.9(9) 7_575 7_575 ?
O1 C10 C5 102.9(14) . 7_575 ?
C9 C10 C5 4.7(11) . 7_575 ?
C3 C10 C5 136.3(15) 7_575 7_575 ?
C4 C10 Na1 91(3) 7_575 . ?
O3 C10 Na1 37.8(7) 7_575 . ?
O1 C10 Na1 47.2(8) . . ?
C9 C10 Na1 81.0(9) . . ?
C3 C10 Na1 76.9(7) 7_575 . ?
C5 C10 Na1 76.2(8) 7_575 . ?
C4 C10 H10A 88.6 7_575 . ?
O3 C10 H10A 160.0 7_575 . ?
O1 C10 H10A 108.6 . . ?
C9 C10 H10A 105.7 . . ?
C3 C10 H10A 83.1 7_575 . ?
C5 C10 H10A 110.0 7_575 . ?
Na1 C10 H10A 155.3 . . ?
C4 C10 H10B 48.7 7_575 . ?
O3 C10 H10B 78.7 7_575 . ?
O1 C10 H10B 113.7 . . ?
C9 C10 H10B 113.4 . . ?
C3 C10 H10B 100.7 7_575 . ?
C5 C10 H10B 112.9 7_575 . ?
Na1 C10 H10B 89.6 . . ?
H10A C10 H10B 108.5 . . ?
C4 C10 H4A 72(2) 7_575 7_575 ?
O3 C10 H4A 147(2) 7_575 7_575 ?
O1 C10 H4A 127(2) . 7_575 ?
C9 C10 H4A 114.8(18) . 7_575 ?
C3 C10 H4A 93.0(15) 7_575 7_575 ?
C5 C10 H4A 119.5(18) 7_575 7_575 ?
Na1 C10 H4A 163.2(17) . 7_575 ?
H10A C10 H4A 30.1 . 7_575 ?
H10B C10 H4A 78.8 . 7_575 ?

loop_
_geom_bond_atom_site_label_1
_geom_bond_atom_site_label_2
_geom_bond_distance
_geom_bond_site_symmetry_2
_geom_bond_publ_flag
Pb1 Br1 2.9837(5) . ?
Pb1 Br1 2.9838(5) 7_575 ?
Pb1 Br1 3.0604(5) 4_566 ?
Pb1 Br1 3.0604(5) 6_657 ?
Pb1 Br2 3.0755(8) . ?
Pb1 Br2 3.1196(8) 6_657 ?
Br2 Na1 2.937(3) . ?
Na1 O5 2.367(8) 7_575 ?
Na1 O5 2.367(8) . ?
Na1 O2 2.372(9) . ?
Na1 O2 2.372(9) 7_575 ?
Na1 O3 2.375(8) . ?
Na1 O3 2.375(8) 7_575 ?
Na1 O1 2.413(10) . ?
Na1 O1 2.413(10) 7_575 ?
Na1 O4 2.418(8) . ?
Na1 O4 2.418(8) 7_575 ?
Na1 C7 3.077(10) . ?
O1 C3 1.015(15) 7_575 ?
O1 C10 1.393(14) . ?
O1 C1 1.410(13) . ?
O1 C4 1.425(18) 7_575 ?
O1 O2 1.434(12) 7_575 ?
O1 O3 1.671(12) 7_575 ?
O2 C1 0.884(16) 7_575 ?
O2 C2 1.349(10) . ?
O2 C3 1.407(13) . ?
O2 O2 1.494(17) 7_575 ?
O3 C10 1.077(19) 7_575 ?
O3 C9 1.235(18) 7_575 ?
O3 C5 1.411(16) . ?
O3 C4 1.415(14) . ?
O3 O5 1.451(11) 7_575 ?
O3 H10B 1.296(17) 7_575 ?
O4 C8 1.017(16) 7_575 ?
O4 C7 1.337(9) . ?
O4 O4 1.383(15) 7_575 ?
O4 C6 1.428(12) . ?
O4 O5 1.497(10) 7_575 ?
O5 C6 1.006(14) 7_575 ?
O5 C5 1.20(2) 7_575 ?
O5 C9 1.416(14) . ?
O5 C8 1.425(13) . ?
C1 C3 0.764(17) 7_575 ?
C1 C2 1.567(14) . ?
C1 C4 2.04(2) 7_575 ?
C1 H1A 0.9639 . ?
C1 H1B 0.9633 . ?
C2 H2A 0.9636 . ?
C2 H2B 0.9620 . ?
C2 H2A 0.9636 7_575 ?
C2 H2B 0.9619 7_575 ?
C3 C4 1.467(15) . ?
C3 C10 1.75(2) 7_575 ?
C3 H3A 0.9625 . ?
C3 H3B 0.9633 . ?
C4 C10 0.63(2) 7_575 ?
C4 H4A 0.9632 . ?
C4 H4B 0.9629 . ?
C4 H10B 0.72(3) 7_575 ?
C5 C9 0.36(2) 7_575 ?
C5 C6 1.478(16) . ?
C5 C10 1.82(2) 7_575 ?
C5 H5A 0.9631 . ?
C5 H5B 0.9644 . ?
C5 H9A 1.02(5) 7_575 ?
C5 H9B 0.95(5) 7_575 ?
C6 C8 0.701(15) 7_575 ?
C6 C9 1.83(2) 7_575 ?
C6 H6A 0.9622 . ?
C6 H6B 0.9645 . ?
C7 C8 1.577(13) . ?
C7 C8 1.577(13) 7_575 ?
C7 H7A 0.9643 . ?
C7 H7B 0.9619 . ?
C7 H7A 0.9643 7_575 ?
C7 H7B 0.9618 7_575 ?
C8 H8A 0.9635 . ?
C8 H8B 0.9640 . ?
C9 C10 1.484(15) . ?
C9 H9A 0.9630 . ?
C9 H9B 0.9638 . ?
C10 H10A 0.9635 . ?
C10 H10B 0.9636 . ?

loop_
_geom_hbond_atom_site_label_D
_geom_hbond_atom_site_label_H
_geom_hbond_atom_site_label_A
_geom_hbond_distance_DH
_geom_hbond_distance_HA
_geom_hbond_distance_DA
_geom_hbond_angle_DHA
_geom_hbond_site_symmetry_A
_geom_hbond_publ_flag
C10 H10A Br1 0.96 3.03 3.90(2) 150.6 5_666 yes
C6 H6B Br1 0.96 3.06 3.989(16) 161.7 4_566 yes
C3 H3A Br1 0.96 2.97 3.739(14) 137.4 8_665 yes
